data_7109608
loop_
_publ_author_name
'George F. S. Whitehead'
'Bryony Cross'
'Laura Carthy'
'Victoria A. Milway'
'Harapriya Rath'
'Antonio Fernandez'
'Sarah L. Heath'
'Christopher A. Muryn'
'Robin G. Pritchard'
'Simon J. Teat'
'Grigore A. Timco'
'Richard E. P. Winpenny'

_publ_section_title
;
 Rings and threads as linkers in metal-organic frameworks and
 poly-rotaxanes
;
_journal_name_full Chem.Commun.
_journal_page_first 7195
_journal_paper_doi 10.1039/c3cc42300j
_journal_volume 49
_journal_year 2013
_chemical_formula_sum 'C88 H150 Cr7 F8 N3 Ni O32'
_chemical_formula_weight 2336.82
_chemical_name_systematic
; 
 ? 
;
_space_group_IT_number 179
_symmetry_cell_setting hexagonal
_symmetry_space_group_name_Hall 'P 65 2 (0 0 1)'
_symmetry_space_group_name_H-M 'P 65 2 2'
_atom_sites_solution_hydrogens geom
_atom_sites_solution_primary direct
_atom_sites_solution_secondary difmap
_audit_creation_method SHELXL-97
_audit_update_record
;
2013-05-08 # Formatted by publCIF
;
_cell_angle_alpha 90.00
_cell_angle_beta 90.00
_cell_angle_gamma 120.00
_cell_formula_units_Z 6
_cell_length_a 16.6211(3)
_cell_length_b 16.6211(3)
_cell_length_c 77.743(3)
_cell_measurement_reflns_used 9385
_cell_measurement_temperature 150(2)
_cell_measurement_theta_max 29.62
_cell_measurement_theta_min 2.35
_cell_volume 18599.9(9)
_computing_cell_refinement 'Bruker SAINT'
_computing_data_collection 'Bruker APEX2'
_computing_data_reduction 'Bruker SAINT'
_computing_molecular_graphics 'Bruker SHELXTL'
_computing_publication_material 'Bruker SHELXTL and local programs'
_computing_structure_refinement 'Bruker SHELXTL'
_computing_structure_solution 'Bruker SHELXTL'
_diffrn_ambient_temperature 150(2)
_diffrn_measured_fraction_theta_full 0.998
_diffrn_measured_fraction_theta_max 0.998
_diffrn_measurement_device_type 'Bruker APEXII CCD diffractometer'
_diffrn_measurement_method '\w rotation with narrow frames'
_diffrn_radiation_monochromator 'silicon 111'
_diffrn_radiation_source 'Daresbury SRS station 9.8'
_diffrn_radiation_type synchrotron
_diffrn_radiation_wavelength 0.6933
_diffrn_reflns_av_R_equivalents 0.0694
_diffrn_reflns_av_sigmaI/netI 0.0323
_diffrn_reflns_limit_h_max 21
_diffrn_reflns_limit_h_min -21
_diffrn_reflns_limit_k_max 21
_diffrn_reflns_limit_k_min -21
_diffrn_reflns_limit_l_max 102
_diffrn_reflns_limit_l_min -101
_diffrn_reflns_number 184080
_diffrn_reflns_theta_full 27.88
_diffrn_reflns_theta_max 27.137
_diffrn_reflns_theta_min 1.472
_diffrn_standards_number 0
_exptl_absorpt_coefficient_mu 0.814
_exptl_absorpt_correction_T_max 0.9839
_exptl_absorpt_correction_T_min 0.9230
_exptl_absorpt_correction_type multi-scan
_exptl_crystal_colour Green
_exptl_crystal_density_diffrn 1.251
_exptl_crystal_density_method 'not measured'
_exptl_crystal_description Block
_exptl_crystal_F_000 7338
_exptl_crystal_size_max 0.10
_exptl_crystal_size_mid 0.08
_exptl_crystal_size_min 0.02
_refine_diff_density_max 0.536
_refine_diff_density_min -0.544
_refine_diff_density_rms 0.078
_refine_ls_abs_structure_details 'Flack H D (1983), Acta Cryst. A39, 876-881'
_refine_ls_abs_structure_Flack 0.11(4)
_refine_ls_extinction_method none
_refine_ls_goodness_of_fit_ref 1.036
_refine_ls_hydrogen_treatment constr
_refine_ls_matrix_type full
_refine_ls_number_parameters 629
_refine_ls_number_reflns 14773
_refine_ls_number_restraints 0
_refine_ls_restrained_S_all 1.036
_refine_ls_R_factor_all 0.0878
_refine_ls_R_factor_gt 0.0737
_refine_ls_shift/su_max 0.059
_refine_ls_shift/su_mean 0.002
_refine_ls_structure_factor_coef Fsqd
_refine_ls_weighting_details 'calc w=1/[\s^2^(Fo^2^)+(0.1073P)^2^+22.9845P] where P=(Fo^2^+2Fc^2^)/3'
_refine_ls_weighting_scheme calc
_refine_ls_wR_factor_gt 0.2000
_refine_ls_wR_factor_ref 0.2110
_reflns_number_gt 11971
_reflns_number_total 14773
_reflns_threshold_expression 'I > 2\s(I)'
_cod_data_source_file c3cc42300j.txt
_cod_data_source_block test
_cod_original_cell_volume 18599.9(8)
_cod_original_sg_symbol_H-M 'P6(5) 2 2'
_cod_database_code 7109608

loop_
_symmetry_equiv_pos_as_xyz
'x, y, z'
'x-y, x, z+5/6'
'-y, x-y, z+2/3'
'-x, -y, z+1/2'
'-x+y, -x, z+1/3'
'y, -x+y, z+1/6'
'-y, -x, -z+1/6'
'x-y, -y, -z'
'x, x-y, -z+5/6'
'y, x, -z+2/3'
'-x+y, y, -z+1/2'
'-x, -x+y, -z+1/3'

loop_
_atom_site_label
_atom_site_type_symbol
_atom_site_fract_x
_atom_site_fract_y
_atom_site_fract_z
_atom_site_U_iso_or_equiv
_atom_site_adp_type
_atom_site_occupancy
_atom_site_symmetry_multiplicity
_atom_site_calc_flag
_atom_site_refinement_flags
C1 C 0.3224(4) 0.3978(4) 0.07089(8) 0.0584(13) Uani 1 1 d .
C2 C 0.3298(5) 0.3101(4) 0.06989(10) 0.083(2) Uani 1 1 d .
C3 C 0.3679(15) 0.2976(9) 0.0860(3) 0.296(15) Uani 1 1 d .
H3A H 0.3724 0.2423 0.0853 0.444 Uiso 1 1 calc R
H3B H 0.3278 0.2920 0.0954 0.444 Uiso 1 1 calc R
H3C H 0.4286 0.3503 0.0879 0.444 Uiso 1 1 calc R
C4 C 0.3915(18) 0.3264(14) 0.0529(2) 0.286(14) Uani 1 1 d .
H4A H 0.3607 0.3343 0.0431 0.429 Uiso 1 1 calc R
H4B H 0.3994 0.2736 0.0511 0.429 Uiso 1 1 calc R
H4C H 0.4512 0.3811 0.0543 0.429 Uiso 1 1 calc R
C5 C 0.2344(9) 0.2270(6) 0.0673(3) 0.216(9) Uani 1 1 d .
H5A H 0.2084 0.2340 0.0568 0.324 Uiso 1 1 calc R
H5B H 0.1951 0.2223 0.0768 0.324 Uiso 1 1 calc R
H5C H 0.2389 0.1717 0.0667 0.324 Uiso 1 1 calc R
C6 C 0.4011(5) 0.6038(5) 0.04591(9) 0.0728(17) Uani 1 1 d .
C7 C 0.4618(11) 0.6381(9) 0.02976(15) 0.148(5) Uani 1 1 d .
C8 C 0.4161(15) 0.6561(15) 0.01628(15) 0.229(10) Uani 1 1 d .
H8A H 0.4554 0.6767 0.0063 0.343 Uiso 1 1 calc R
H8B H 0.4028 0.7036 0.0198 0.343 Uiso 1 1 calc R
H8C H 0.3592 0.6004 0.0136 0.343 Uiso 1 1 calc R
C9 C 0.490(3) 0.5694(16) 0.0267(4) 0.60(4) Uani 1 1 d .
H9A H 0.5209 0.5640 0.0367 0.898 Uiso 1 1 calc R
H9B H 0.5325 0.5888 0.0171 0.898 Uiso 1 1 calc R
H9C H 0.4368 0.5104 0.0242 0.898 Uiso 1 1 calc R
C10 C 0.5471(12) 0.7349(14) 0.0339(2) 0.271(13) Uani 1 1 d .
H10A H 0.5820 0.7290 0.0431 0.406 Uiso 1 1 calc R
H10B H 0.5261 0.7770 0.0372 0.406 Uiso 1 1 calc R
H10C H 0.5858 0.7585 0.0239 0.406 Uiso 1 1 calc R
C11 C 0.0655(4) 0.3781(4) 0.03431(8) 0.0637(14) Uani 1 1 d .
C12 C 0.0317(5) 0.3035(5) 0.02063(10) 0.084(2) Uani 1 1 d .
C13 C 0.0678(9) 0.2388(7) 0.02385(15) 0.151(5) Uani 1 1 d .
H13A H 0.1336 0.2740 0.0258 0.226 Uiso 1 1 calc R
H13B H 0.0555 0.1994 0.0140 0.226 Uiso 1 1 calc R
H13C H 0.0375 0.2014 0.0338 0.226 Uiso 1 1 calc R
C14 C 0.0734(12) 0.3496(10) 0.00412(12) 0.169(6) Uani 1 1 d .
H14A H 0.1398 0.3778 0.0048 0.253 Uiso 1 1 calc R
H14B H 0.0572 0.3965 0.0018 0.253 Uiso 1 1 calc R
H14C H 0.0503 0.3045 -0.0050 0.253 Uiso 1 1 calc R
C15 C -0.0666(8) 0.2666(10) 0.01703(19) 0.174(7) Uani 1 1 d .
H15A H -0.1025 0.2343 0.0270 0.261 Uiso 1 1 calc R
H15B H -0.0847 0.2246 0.0075 0.261 Uiso 1 1 calc R
H15C H -0.0773 0.3168 0.0143 0.261 Uiso 1 1 calc R
C16 C 0.0386(6) 0.3993(4) 0.07988(9) 0.084(2) Uani 1 1 d .
C17 C -0.0173(12) 0.3303(8) 0.09500(16) 0.169(7) Uani 1 1 d .
C18 C 0.0619(19) 0.3442(19) 0.1081(2) 0.305(15) Uani 1 1 d .
H18A H 0.1120 0.3445 0.1019 0.458 Uiso 1 1 calc R
H18B H 0.0372 0.2942 0.1162 0.458 Uiso 1 1 calc R
H18C H 0.0845 0.4021 0.1140 0.458 Uiso 1 1 calc R
C19 C -0.0298(9) 0.2333(8) 0.0878(3) 0.218(9) Uani 1 1 d .
H19A H 0.0302 0.2390 0.0863 0.327 Uiso 1 1 calc R
H19B H -0.0616 0.2188 0.0770 0.327 Uiso 1 1 calc R
H19C H -0.0654 0.1845 0.0959 0.327 Uiso 1 1 calc R
C20 C -0.092(2) 0.338(2) 0.1000(4) 0.57(4) Uani 1 1 d .
H20A H -0.0705 0.3987 0.1045 0.852 Uiso 1 1 calc R
H20B H -0.1255 0.2921 0.1087 0.852 Uiso 1 1 calc R
H20C H -0.1312 0.3273 0.0903 0.852 Uiso 1 1 calc R
C21 C -0.1499(4) 0.5051(4) 0.04888(7) 0.0552(12) Uani 1 1 d .
C22 C -0.2525(4) 0.4422(5) 0.04454(8) 0.0643(14) Uani 1 1 d .
C23 C -0.2995(5) 0.3964(7) 0.06116(10) 0.106(3) Uani 1 1 d .
H23A H -0.3646 0.3554 0.0591 0.159 Uiso 1 1 calc R
H23B H -0.2915 0.4430 0.0694 0.159 Uiso 1 1 calc R
H23C H -0.2724 0.3614 0.0656 0.159 Uiso 1 1 calc R
C24 C -0.2964(6) 0.4987(8) 0.03793(15) 0.133(4) Uani 1 1 d .
H24A H -0.3606 0.4574 0.0353 0.200 Uiso 1 1 calc R
H24B H -0.2643 0.5321 0.0278 0.200 Uiso 1 1 calc R
H24C H -0.2916 0.5419 0.0466 0.200 Uiso 1 1 calc R
C25 C -0.2617(5) 0.3694(7) 0.03159(12) 0.129(4) Uani 1 1 d .
H25A H -0.3261 0.3295 0.0288 0.194 Uiso 1 1 calc R
H25B H -0.2371 0.3331 0.0365 0.194 Uiso 1 1 calc R
H25C H -0.2279 0.3997 0.0213 0.194 Uiso 1 1 calc R
C26 C 0.0665(5) 0.6642(5) 0.02764(7) 0.0692(16) Uani 1 1 d .
C27 C 0.0884(10) 0.6957(9) 0.00906(10) 0.131(4) Uani 1 1 d .
C28 C 0.135(2) 0.8084(19) 0.0091(3) 0.38(2) Uani 1 1 d .
H28A H 0.0948 0.8251 0.0150 0.577 Uiso 1 1 calc R
H28B H 0.1436 0.8306 -0.0025 0.577 Uiso 1 1 calc R
H28C H 0.1940 0.8359 0.0148 0.577 Uiso 1 1 calc R
C29 C -0.0053(18) 0.667(3) 0.00097(16) 0.40(2) Uani 1 1 d .
H29A H -0.0356 0.6938 0.0074 0.594 Uiso 1 1 calc R
H29B H -0.0431 0.6007 0.0011 0.594 Uiso 1 1 calc R
H29C H 0.0036 0.6892 -0.0107 0.594 Uiso 1 1 calc R
C30 C 0.1414(9) 0.6600(13) 0.00050(13) 0.172(7) Uani 1 1 d .
H30A H 0.1530 0.6815 -0.0112 0.258 Uiso 1 1 calc R
H30B H 0.1069 0.5934 0.0006 0.258 Uiso 1 1 calc R
H30C H 0.1995 0.6816 0.0064 0.258 Uiso 1 1 calc R
C31 C -0.0386(5) 0.8531(5) 0.05614(9) 0.0708(17) Uani 1 1 d .
C32 C -0.0790(6) 0.8955(5) 0.04355(11) 0.083(2) Uani 1 1 d .
C33 C -0.0177(15) 0.9292(15) 0.02877(18) 0.249(12) Uani 1 1 d .
H33A H -0.0165 0.8781 0.0233 0.374 Uiso 1 1 calc R
H33B H 0.0438 0.9740 0.0325 0.374 Uiso 1 1 calc R
H33C H -0.0399 0.9577 0.0208 0.374 Uiso 1 1 calc R
C34 C -0.1802(10) 0.8220(9) 0.0394(2) 0.213(9) Uani 1 1 d .
H34A H -0.2162 0.8040 0.0498 0.319 Uiso 1 1 calc R
H34B H -0.1817 0.7685 0.0343 0.319 Uiso 1 1 calc R
H34C H -0.2058 0.8475 0.0315 0.319 Uiso 1 1 calc R
C35 C -0.0787(8) 0.9777(7) 0.05152(15) 0.133(4) Uani 1 1 d .
H35A H -0.1196 0.9578 0.0613 0.200 Uiso 1 1 calc R
H35B H -0.0995 1.0062 0.0432 0.200 Uiso 1 1 calc R
H35C H -0.0169 1.0219 0.0552 0.200 Uiso 1 1 calc R
C36 C -0.0357(4) 0.7094(6) 0.09740(8) 0.0688(16) Uani 1 1 d .
C37 C -0.0693(6) 0.6460(10) 0.11297(11) 0.117(4) Uani 1 1 d .
C38 C -0.0472(10) 0.6810(15) 0.12895(12) 0.185(8) Uani 1 1 d .
H38 H -0.0161 0.7452 0.1302 0.222 Uiso 1 1 calc R
C39 C -0.0708(15) 0.620(2) 0.1454(2) 0.234(15) Uani 1 1 d .
H39 H -0.0538 0.6401 0.1567 0.281 Uiso 1 1 calc R
C41 C -0.1464(10) 0.4947(16) 0.1256(3) 0.204(10) Uani 1 1 d .
H41 H -0.1812 0.4304 0.1246 0.245 Uiso 1 1 calc R
C42 C -0.1197(8) 0.5526(12) 0.11189(19) 0.155(6) Uani 1 1 d .
H42 H -0.1374 0.5262 0.1010 0.187 Uiso 1 1 calc R
C51 C 0.3792(12) 0.8603(11) 0.04179(19) 0.182(7) Uani 1 1 d .
H51A H 0.3727 0.9026 0.0343 0.273 Uiso 1 1 calc R
H51B H 0.3682 0.8063 0.0354 0.273 Uiso 1 1 calc R
H51C H 0.4410 0.8903 0.0464 0.273 Uiso 1 1 calc R
C52 C 0.3132(12) 0.8334(12) 0.0556(3) 0.230(10) Uani 1 1 d .
H52A H 0.3238 0.8915 0.0605 0.276 Uiso 1 1 calc R
H52B H 0.2533 0.8066 0.0499 0.276 Uiso 1 1 calc R
C53 C 0.2979(8) 0.7754(8) 0.06982(12) 0.121(4) Uani 1 1 d .
H53A H 0.2794 0.7149 0.0649 0.145 Uiso 1 1 calc R
H53B H 0.3591 0.7973 0.0747 0.145 Uiso 1 1 calc R
Cr1 Cr 0.40924(4) 0.59076(4) 0.0833 0.0627(3) Uani 1 2 d S
Cr2 Cr 0.21247(7) 0.48249(6) 0.060087(14) 0.0647(3) Uani 1 1 d .
Cr3 Cr 0.03169(6) 0.51604(6) 0.052211(12) 0.0566(2) Uani 1 1 d .
Cr4 Cr -0.00699(6) 0.69505(6) 0.060336(11) 0.0519(2) Uani 1 1 d .
F1 F 0.28401(19) 0.56030(18) 0.07870(3) 0.0483(6) Uani 1 1 d .
F2 F 0.16216(18) 0.56187(18) 0.05590(4) 0.0489(6) Uani 1 1 d .
F3 F 0.04496(19) 0.61608(19) 0.06624(3) 0.0476(6) Uani 1 1 d .
F4 F 0.10403(19) 0.79530(19) 0.06888(4) 0.0533(7) Uani 1 1 d .
N40 N -0.1198(13) 0.536(2) 0.13972(17) 0.261(16) Uani 1 1 d .
N54 N 0.2420(3) 0.7580(3) 0.0833 0.144(6) Uani 1 2 d S
H54A H 0.1858 0.7396 0.0787 0.172 Uiso 0.50 1 calc PR
H54B H 0.2604 0.8142 0.0880 0.172 Uiso 0.50 1 calc PR
Ni1 Ni 0.10340(3) 0.89660(3) 0.0833 0.0700(3) Uani 1 2 d S
O1 O 0.3790(4) 0.4625(4) 0.07942(11) 0.132(3) Uani 1 1 d .
O2 O 0.2598(5) 0.3987(4) 0.06368(10) 0.140(3) Uani 1 1 d .
O3 O 0.4429(3) 0.6219(4) 0.05977(7) 0.105(2) Uani 1 1 d .
O4 O 0.3166(4) 0.5578(5) 0.04426(5) 0.0938(19) Uani 1 1 d .
O5 O 0.1421(4) 0.4027(4) 0.04106(10) 0.127(3) Uani 1 1 d .
O6 O 0.0179(3) 0.4118(3) 0.03800(7) 0.0910(17) Uani 1 1 d .
O7 O 0.1137(4) 0.4080(4) 0.07570(9) 0.120(3) Uani 1 1 d .
O8 O 0.0010(3) 0.4388(3) 0.07270(8) 0.0864(15) Uani 1 1 d .
O9 O -0.1006(3) 0.4688(4) 0.04916(8) 0.0990(18) Uani 1 1 d .
O10 O -0.1225(3) 0.5875(3) 0.05174(6) 0.0736(12) Uani 1 1 d .
O11 O 0.0604(4) 0.5881(4) 0.03145(5) 0.0785(14) Uani 1 1 d .
O12 O 0.0502(4) 0.7141(3) 0.03737(6) 0.0804(13) Uani 1 1 d .
O13 O -0.0573(3) 0.7714(3) 0.05297(7) 0.0809(14) Uani 1 1 d .
O14 O 0.0101(4) 0.9009(4) 0.06801(8) 0.108(2) Uani 1 1 d .
O15 O -0.0624(3) 0.6672(3) 0.08322(6) 0.0639(9) Uani 1 1 d .
O16 O 0.0145(3) 0.7951(4) 0.09944(6) 0.0904(16) Uani 1 1 d .

loop_
_atom_site_aniso_label
_atom_site_aniso_U_11
_atom_site_aniso_U_22
_atom_site_aniso_U_33
_atom_site_aniso_U_23
_atom_site_aniso_U_13
_atom_site_aniso_U_12
C1 0.059(3) 0.047(3) 0.080(3) -0.011(2) -0.017(3) 0.035(3)
C2 0.088(4) 0.050(3) 0.127(6) -0.027(3) -0.040(4) 0.047(3)
C3 0.44(3) 0.109(9) 0.41(3) -0.117(13) -0.31(2) 0.187(15)
C4 0.50(4) 0.28(2) 0.270(19) 0.045(17) 0.15(2) 0.34(3)
C5 0.145(10) 0.056(5) 0.46(3) -0.058(9) -0.154(14) 0.064(6)
C6 0.083(5) 0.068(4) 0.084(4) 0.002(3) 0.023(4) 0.051(4)
C7 0.238(15) 0.136(9) 0.118(8) 0.041(7) 0.099(9) 0.129(11)
C8 0.32(3) 0.28(2) 0.079(7) 0.029(10) 0.044(11) 0.15(2)
C9 1.08(8) 0.30(3) 0.62(4) 0.32(3) 0.76(6) 0.49(4)
C10 0.145(13) 0.28(2) 0.255(19) 0.146(19) 0.075(14) 0.005(15)
C11 0.064(3) 0.052(3) 0.079(4) -0.026(3) -0.025(3) 0.032(3)
C12 0.089(5) 0.075(4) 0.105(5) -0.051(4) -0.045(4) 0.055(4)
C13 0.199(12) 0.104(7) 0.197(11) -0.094(7) -0.120(10) 0.111(8)
C14 0.29(2) 0.152(11) 0.090(6) -0.039(7) -0.029(9) 0.132(13)
C15 0.116(8) 0.180(12) 0.240(14) -0.153(11) -0.093(9) 0.084(9)
C16 0.097(5) 0.042(3) 0.078(4) 0.001(3) -0.012(4) 0.009(3)
C17 0.195(14) 0.093(7) 0.123(8) 0.036(7) -0.021(9) 0.000(8)
C18 0.41(4) 0.39(4) 0.146(12) 0.137(18) 0.029(19) 0.22(3)
C19 0.118(9) 0.095(8) 0.42(3) 0.133(13) 0.045(14) 0.040(7)
C20 0.77(7) 0.57(5) 0.70(6) 0.56(5) 0.68(6) 0.58(5)
C21 0.049(3) 0.061(3) 0.058(3) -0.009(2) -0.005(2) 0.029(3)
C22 0.043(3) 0.074(4) 0.071(3) -0.016(3) -0.009(2) 0.025(3)
C23 0.059(4) 0.124(7) 0.097(5) -0.026(5) 0.011(4) 0.018(4)
C24 0.067(5) 0.133(9) 0.185(10) 0.017(8) -0.042(6) 0.038(5)
C25 0.054(4) 0.140(8) 0.131(7) -0.082(7) -0.009(4) 0.000(5)
C26 0.067(4) 0.075(4) 0.054(3) -0.006(3) -0.005(3) 0.026(3)
C27 0.177(12) 0.142(9) 0.061(4) 0.009(5) 0.014(6) 0.071(9)
C28 0.65(5) 0.47(4) 0.31(2) 0.33(3) 0.36(3) 0.49(4)
C29 0.29(3) 0.87(7) 0.072(7) 0.025(19) -0.031(12) 0.32(4)
C30 0.137(10) 0.32(2) 0.087(6) -0.003(9) 0.034(6) 0.138(12)
C31 0.068(4) 0.068(4) 0.097(4) -0.024(3) -0.029(3) 0.050(3)
C32 0.087(5) 0.079(4) 0.107(5) -0.014(4) -0.028(4) 0.059(4)
C33 0.40(3) 0.40(3) 0.166(11) 0.126(15) 0.099(15) 0.37(3)
C34 0.199(14) 0.126(10) 0.32(2) -0.053(11) -0.204(15) 0.090(10)
C35 0.163(10) 0.117(8) 0.184(10) -0.019(7) -0.052(8) 0.118(8)
C36 0.046(3) 0.106(5) 0.071(3) -0.003(4) -0.001(3) 0.050(3)
C37 0.062(4) 0.222(13) 0.092(5) 0.023(7) 0.017(4) 0.091(7)
C38 0.172(13) 0.38(3) 0.069(5) 0.012(9) 0.020(7) 0.182(16)
C39 0.165(17) 0.45(5) 0.101(11) -0.028(16) -0.022(10) 0.16(2)
C41 0.117(10) 0.32(3) 0.207(15) 0.136(19) 0.083(12) 0.135(15)
C42 0.078(6) 0.222(15) 0.191(12) 0.108(12) 0.045(7) 0.093(9)
C51 0.215(17) 0.155(12) 0.219(14) 0.009(11) 0.077(13) 0.125(13)
C52 0.197(15) 0.207(16) 0.38(2) 0.172(17) 0.163(17) 0.168(14)
C53 0.157(9) 0.145(9) 0.129(7) -0.065(7) -0.058(7) 0.126(8)
Cr1 0.0514(5) 0.0514(5) 0.0990(9) -0.0261(6) -0.0261(6) 0.0360(6)
Cr2 0.0614(5) 0.0457(4) 0.0998(7) -0.0255(5) -0.0345(5) 0.0363(4)
Cr3 0.0442(4) 0.0497(4) 0.0812(5) -0.0212(4) -0.0134(4) 0.0276(4)
Cr4 0.0483(4) 0.0470(4) 0.0676(5) -0.0129(4) -0.0172(4) 0.0291(3)
F1 0.0463(14) 0.0424(13) 0.0633(16) -0.0076(12) -0.0062(12) 0.0274(12)
F2 0.0450(14) 0.0406(13) 0.0654(16) -0.0083(11) -0.0113(12) 0.0246(12)
F3 0.0453(14) 0.0462(14) 0.0593(15) -0.0095(11) -0.0083(12) 0.0288(12)
F4 0.0447(14) 0.0433(14) 0.0799(18) -0.0143(13) -0.0120(13) 0.0281(12)
N40 0.172(16) 0.59(5) 0.086(8) 0.054(15) 0.042(9) 0.24(2)
N54 0.108(7) 0.108(7) 0.257(16) 0.070(9) 0.070(9) 0.085(7)
Ni1 0.0679(5) 0.0679(5) 0.0982(8) -0.0395(5) -0.0395(5) 0.0521(6)
O1 0.095(4) 0.074(3) 0.259(8) -0.084(4) -0.097(5) 0.065(3)
O2 0.138(5) 0.082(3) 0.247(8) -0.087(4) -0.130(5) 0.091(4)
O3 0.054(3) 0.119(4) 0.098(4) -0.053(3) 0.011(2) 0.010(3)
O4 0.105(4) 0.185(6) 0.051(2) -0.025(3) -0.014(2) 0.116(4)
O5 0.123(4) 0.108(4) 0.202(6) -0.105(4) -0.104(5) 0.097(4)
O6 0.065(3) 0.082(3) 0.141(4) -0.065(3) -0.042(3) 0.047(3)
O7 0.055(3) 0.077(3) 0.186(6) 0.061(4) -0.039(3) 0.001(2)
O8 0.073(3) 0.054(2) 0.137(4) 0.020(3) 0.042(3) 0.035(2)
O9 0.058(2) 0.080(3) 0.169(5) -0.063(3) -0.039(3) 0.042(2)
O10 0.063(2) 0.054(2) 0.107(3) -0.016(2) -0.037(2) 0.032(2)
O11 0.097(3) 0.123(4) 0.059(2) -0.012(2) -0.011(2) 0.087(3)
O12 0.121(4) 0.047(2) 0.067(2) -0.0045(18) -0.008(2) 0.037(2)
O13 0.076(3) 0.063(3) 0.113(3) -0.018(2) -0.049(3) 0.042(2)
O14 0.126(5) 0.113(4) 0.141(4) -0.072(4) -0.086(4) 0.101(4)
O15 0.050(2) 0.064(2) 0.083(3) -0.011(2) 0.0018(19) 0.0328(18)
O16 0.051(2) 0.127(4) 0.090(3) -0.051(3) -0.009(2) 0.042(3)

loop_
_atom_type_symbol
_atom_type_description
_atom_type_scat_dispersion_real
_atom_type_scat_dispersion_imag
_atom_type_scat_source
C C 0.0033 0.0016 'International Tables Vol C Tables 4.2.6.8 and 6.1.1.4'
H H 0.0000 0.0000 'International Tables Vol C Tables 4.2.6.8 and 6.1.1.4'
Cr Cr 0.3209 0.6236 'International Tables Vol C Tables 4.2.6.8 and 6.1.1.4'
F F 0.0171 0.0103 'International Tables Vol C Tables 4.2.6.8 and 6.1.1.4'
N N 0.0061 0.0033 'International Tables Vol C Tables 4.2.6.8 and 6.1.1.4'
Ni Ni 0.3393 1.1124 'International Tables Vol C Tables 4.2.6.8 and 6.1.1.4'
O O 0.0106 0.0060 'International Tables Vol C Tables 4.2.6.8 and 6.1.1.4'

loop_
_geom_angle_atom_site_label_1
_geom_angle_atom_site_label_2
_geom_angle_atom_site_label_3
_geom_angle
_geom_angle_site_symmetry_1
_geom_angle_site_symmetry_3
O2 C1 O1 122.9(5) . .
O2 C1 C2 118.5(5) . .
O1 C1 C2 118.5(5) . .
C3 C2 C5 108.4(11) . .
C3 C2 C1 109.8(7) . .
C5 C2 C1 109.4(6) . .
C3 C2 C4 116.2(13) . .
C5 C2 C4 109.5(13) . .
C1 C2 C4 103.2(7) . .
C2 C3 H3A 109.5 . .
C2 C3 H3B 109.5 . .
H3A C3 H3B 109.5 . .
C2 C3 H3C 109.5 . .
H3A C3 H3C 109.5 . .
H3B C3 H3C 109.5 . .
C2 C4 H4A 109.5 . .
C2 C4 H4B 109.5 . .
H4A C4 H4B 109.5 . .
C2 C4 H4C 109.5 . .
H4A C4 H4C 109.5 . .
H4B C4 H4C 109.5 . .
C2 C5 H5A 109.5 . .
C2 C5 H5B 109.5 . .
H5A C5 H5B 109.5 . .
C2 C5 H5C 109.5 . .
H5A C5 H5C 109.5 . .
H5B C5 H5C 109.5 . .
O3 C6 O4 125.0(6) . .
O3 C6 C7 116.1(9) . .
O4 C6 C7 118.9(9) . .
C8 C7 C6 111.4(13) . .
C8 C7 C9 118(2) . .
C6 C7 C9 104.8(9) . .
C8 C7 C10 104.0(13) . .
C6 C7 C10 107.8(11) . .
C9 C7 C10 111(2) . .
C7 C8 H8A 109.5 . .
C7 C8 H8B 109.5 . .
H8A C8 H8B 109.5 . .
C7 C8 H8C 109.5 . .
H8A C8 H8C 109.5 . .
H8B C8 H8C 109.5 . .
C7 C9 H9A 109.5 . .
C7 C9 H9B 109.5 . .
H9A C9 H9B 109.5 . .
C7 C9 H9C 109.5 . .
H9A C9 H9C 109.5 . .
H9B C9 H9C 109.5 . .
C7 C10 H10A 109.5 . .
C7 C10 H10B 109.5 . .
H10A C10 H10B 109.5 . .
C7 C10 H10C 109.5 . .
H10A C10 H10C 109.5 . .
H10B C10 H10C 109.5 . .
O6 C11 O5 123.2(5) . .
O6 C11 C12 119.0(5) . .
O5 C11 C12 117.8(5) . .
C15 C12 C14 100.8(10) . .
C15 C12 C13 120.0(9) . .
C14 C12 C13 105.4(9) . .
C15 C12 C11 111.1(6) . .
C14 C12 C11 107.5(7) . .
C13 C12 C11 110.8(6) . .
C12 C13 H13A 109.5 . .
C12 C13 H13B 109.5 . .
H13A C13 H13B 109.5 . .
C12 C13 H13C 109.5 . .
H13A C13 H13C 109.5 . .
H13B C13 H13C 109.5 . .
C12 C14 H14A 109.5 . .
C12 C14 H14B 109.5 . .
H14A C14 H14B 109.5 . .
C12 C14 H14C 109.5 . .
H14A C14 H14C 109.5 . .
H14B C14 H14C 109.5 . .
C12 C15 H15A 109.5 . .
C12 C15 H15B 109.5 . .
H15A C15 H15B 109.5 . .
C12 C15 H15C 109.5 . .
H15A C15 H15C 109.5 . .
H15B C15 H15C 109.5 . .
O7 C16 O8 124.8(7) . .
O7 C16 C17 118.5(10) . .
O8 C16 C17 116.7(11) . .
C20 C17 C16 112.2(14) . .
C20 C17 C18 122(2) . .
C16 C17 C18 103.2(12) . .
C20 C17 C19 121.2(19) . .
C16 C17 C19 101.7(11) . .
C18 C17 C19 92.9(15) . .
C17 C18 H18A 109.5 . .
C17 C18 H18B 109.5 . .
H18A C18 H18B 109.5 . .
C17 C18 H18C 109.4 . .
H18A C18 H18C 109.5 . .
H18B C18 H18C 109.5 . .
C17 C19 H19A 109.5 . .
C17 C19 H19B 109.5 . .
H19A C19 H19B 109.5 . .
C17 C19 H19C 109.5 . .
H19A C19 H19C 109.5 . .
H19B C19 H19C 109.5 . .
C17 C20 H20A 109.5 . .
C17 C20 H20B 109.5 . .
H20A C20 H20B 109.5 . .
C17 C20 H20C 109.4 . .
H20A C20 H20C 109.5 . .
H20B C20 H20C 109.5 . .
O10 C21 O9 125.1(5) . .
O10 C21 C22 117.9(5) . .
O9 C21 C22 117.0(5) . .
C23 C22 C25 110.2(7) . .
C23 C22 C21 106.0(5) . .
C25 C22 C21 109.0(5) . .
C23 C22 C24 108.2(7) . .
C25 C22 C24 112.0(7) . .
C21 C22 C24 111.3(6) . .
C22 C23 H23A 109.5 . .
C22 C23 H23B 109.5 . .
H23A C23 H23B 109.5 . .
C22 C23 H23C 109.5 . .
H23A C23 H23C 109.5 . .
H23B C23 H23C 109.5 . .
C22 C24 H24A 109.5 . .
C22 C24 H24B 109.5 . .
H24A C24 H24B 109.5 . .
C22 C24 H24C 109.5 . .
H24A C24 H24C 109.5 . .
H24B C24 H24C 109.5 . .
C22 C25 H25A 109.5 . .
C22 C25 H25B 109.5 . .
H25A C25 H25B 109.5 . .
C22 C25 H25C 109.5 . .
H25A C25 H25C 109.5 . .
H25B C25 H25C 109.5 . .
O11 C26 O12 126.4(6) . .
O11 C26 C27 117.2(7) . .
O12 C26 C27 116.2(8) . .
C30 C27 C26 112.8(10) . .
C30 C27 C29 114.9(13) . .
C26 C27 C29 104.7(11) . .
C30 C27 C28 115.8(13) . .
C26 C27 C28 106.7(10) . .
C29 C27 C28 100.5(18) . .
C27 C28 H28A 109.5 . .
C27 C28 H28B 109.5 . .
H28A C28 H28B 109.5 . .
C27 C28 H28C 109.5 . .
H28A C28 H28C 109.5 . .
H28B C28 H28C 109.5 . .
C27 C29 H29A 109.5 . .
C27 C29 H29B 109.5 . .
H29A C29 H29B 109.5 . .
C27 C29 H29C 109.5 . .
H29A C29 H29C 109.5 . .
H29B C29 H29C 109.5 . .
C27 C30 H30A 109.5 . .
C27 C30 H30B 109.5 . .
H30A C30 H30B 109.5 . .
C27 C30 H30C 109.5 . .
H30A C30 H30C 109.5 . .
H30B C30 H30C 109.5 . .
O14 C31 O13 125.1(6) . .
O14 C31 C32 118.7(6) . .
O13 C31 C32 116.2(5) . .
C33 C32 C35 107.2(11) . .
C33 C32 C34 114.7(12) . .
C35 C32 C34 108.4(9) . .
C33 C32 C31 107.2(7) . .
C35 C32 C31 110.5(6) . .
C34 C32 C31 108.8(7) . .
C32 C33 H33A 109.5 . .
C32 C33 H33B 109.5 . .
H33A C33 H33B 109.5 . .
C32 C33 H33C 109.5 . .
H33A C33 H33C 109.5 . .
H33B C33 H33C 109.5 . .
C32 C34 H34A 109.5 . .
C32 C34 H34B 109.5 . .
H34A C34 H34B 109.5 . .
C32 C34 H34C 109.5 . .
H34A C34 H34C 109.5 . .
H34B C34 H34C 109.5 . .
C32 C35 H35A 109.5 . .
C32 C35 H35B 109.5 . .
H35A C35 H35B 109.5 . .
C32 C35 H35C 109.5 . .
H35A C35 H35C 109.5 . .
H35B C35 H35C 109.5 . .
O16 C36 O15 126.3(7) . .
O16 C36 C37 119.7(8) . .
O15 C36 C37 114.0(8) . .
C38 C37 C42 115.7(14) . .
C38 C37 C36 120.8(14) . .
C42 C37 C36 123.5(11) . .
C37 C38 C39 124(2) . .
C37 C38 H38 118.1 . .
C39 C38 H38 118.1 . .
N40 C39 C38 104.1(16) . .
N40 C39 H39 127.9 . .
C38 C39 H39 128.0 . .
N40 C41 C42 114(2) . .
N40 C41 H41 123.1 . .
C42 C41 H41 123.1 . .
C37 C42 C41 124.3(18) . .
C37 C42 H42 117.9 . .
C41 C42 H42 117.9 . .
C52 C51 H51A 109.5 . .
C52 C51 H51B 109.5 . .
H51A C51 H51B 109.5 . .
C52 C51 H51C 109.5 . .
H51A C51 H51C 109.5 . .
H51B C51 H51C 109.5 . .
C53 C52 C51 130.5(12) . .
C53 C52 H52A 104.6 . .
C51 C52 H52A 104.6 . .
C53 C52 H52B 104.6 . .
C51 C52 H52B 104.6 . .
H52A C52 H52B 105.7 . .
N54 C53 C52 129.6(9) . .
N54 C53 H53A 104.9 . .
C52 C53 H53A 104.9 . .
N54 C53 H53B 104.9 . .
C52 C53 H53B 104.9 . .
H53A C53 H53B 105.8 . .
F1 Cr1 F1 89.10(16) 7_665 .
F1 Cr1 O3 91.38(19) 7_665 7_665
F1 Cr1 O3 90.2(2) . 7_665
F1 Cr1 O3 90.2(2) 7_665 .
F1 Cr1 O3 91.37(19) . .
O3 Cr1 O3 177.8(4) 7_665 .
F1 Cr1 O1 178.1(2) 7_665 .
F1 Cr1 O1 91.70(16) . .
O3 Cr1 O1 86.9(3) 7_665 .
O3 Cr1 O1 91.6(3) . .
F1 Cr1 O1 91.70(16) 7_665 7_665
F1 Cr1 O1 178.1(2) . 7_665
O3 Cr1 O1 91.5(3) 7_665 7_665
O3 Cr1 O1 86.9(3) . 7_665
O1 Cr1 O1 87.6(3) . 7_665
F1 Cr2 F2 90.04(11) . .
F1 Cr2 O7 90.0(2) . .
F2 Cr2 O7 91.4(2) . .
F1 Cr2 O2 92.22(18) . .
F2 Cr2 O2 177.71(18) . .
O7 Cr2 O2 88.2(3) . .
F1 Cr2 O5 178.64(19) . .
F2 Cr2 O5 91.13(16) . .
O7 Cr2 O5 90.7(3) . .
O2 Cr2 O5 86.6(2) . .
F1 Cr2 O4 89.50(17) . .
F2 Cr2 O4 90.18(17) . .
O7 Cr2 O4 178.3(2) . .
O2 Cr2 O4 90.2(3) . .
O5 Cr2 O4 89.8(3) . .
F3 Cr3 F2 87.33(11) . .
F3 Cr3 O11 93.00(17) . .
F2 Cr3 O11 89.95(17) . .
F3 Cr3 O9 92.10(16) . .
F2 Cr3 O9 178.4(2) . .
O11 Cr3 O9 91.6(3) . .
F3 Cr3 O8 89.14(17) . .
F2 Cr3 O8 90.63(18) . .
O11 Cr3 O8 177.8(2) . .
O9 Cr3 O8 87.9(3) . .
F3 Cr3 O6 179.2(2) . .
F2 Cr3 O6 92.54(15) . .
O11 Cr3 O6 87.7(2) . .
O9 Cr3 O6 88.01(18) . .
O8 Cr3 O6 90.1(2) . .
F4 Cr4 O13 94.48(16) . .
F4 Cr4 O15 91.48(16) . .
O13 Cr4 O15 96.8(2) . .
F4 Cr4 F3 86.84(12) . .
O13 Cr4 F3 176.26(18) . .
O15 Cr4 F3 86.64(14) . .
F4 Cr4 O12 89.82(18) . .
O13 Cr4 O12 87.6(2) . .
O15 Cr4 O12 175.31(18) . .
F3 Cr4 O12 88.93(17) . .
F4 Cr4 O10 178.34(16) . .
O13 Cr4 O10 87.13(18) . .
O15 Cr4 O10 87.9(2) . .
F3 Cr4 O10 91.58(14) . .
O12 Cr4 O10 90.6(2) . .
Cr2 F1 Cr1 123.26(14) . .
Cr2 F2 Cr3 123.17(14) . .
Cr3 F3 Cr4 123.69(14) . .
Cr4 F4 Ni1 121.34(14) . .
C41 N40 C39 138(3) . .
C53 N54 C53 131.0(11) . 7_665
C53 N54 H54A 104.5 . .
C53 N54 H54A 104.5 7_665 .
C53 N54 H54B 104.5 . .
C53 N54 H54B 104.5 7_665 .
H54A N54 H54B 105.7 . .
O14 Ni1 O14 89.9(3) 7_665 .
O14 Ni1 F4 176.4(2) 7_665 .
O14 Ni1 F4 91.46(15) . .
O14 Ni1 F4 91.46(15) 7_665 7_665
O14 Ni1 F4 176.4(2) . 7_665
F4 Ni1 F4 87.36(16) . 7_665
O14 Ni1 O16 98.2(3) 7_665 7_665
O14 Ni1 O16 89.1(3) . 7_665
F4 Ni1 O16 85.14(16) . 7_665
F4 Ni1 O16 87.45(17) 7_665 7_665
O14 Ni1 O16 89.1(3) 7_665 .
O14 Ni1 O16 98.2(3) . .
F4 Ni1 O16 87.45(17) . .
F4 Ni1 O16 85.14(16) 7_665 .
O16 Ni1 O16 169.8(3) 7_665 .
C1 O1 Cr1 135.6(4) . .
C1 O2 Cr2 138.7(4) . .
C6 O3 Cr1 135.9(5) . .
C6 O4 Cr2 134.2(4) . .
C11 O5 Cr2 135.7(5) . .
C11 O6 Cr3 136.4(4) . .
C16 O7 Cr2 137.4(5) . .
C16 O8 Cr3 132.9(5) . .
C21 O9 Cr3 134.1(4) . .
C21 O10 Cr4 136.2(4) . .
C26 O11 Cr3 134.2(4) . .
C26 O12 Cr4 133.6(4) . .
C31 O13 Cr4 134.5(4) . .
C31 O14 Ni1 134.9(4) . .
C36 O15 Cr4 132.3(4) . .
C36 O16 Ni1 131.6(4) . .

loop_
_geom_bond_atom_site_label_1
_geom_bond_atom_site_label_2
_geom_bond_distance
_geom_bond_site_symmetry_2
C1 O2 1.188(7) .
C1 O1 1.212(7) .
C1 C2 1.525(7) .
C2 C3 1.465(15) .
C2 C5 1.508(12) .
C2 C4 1.611(17) .
C3 H3A 0.9600 .
C3 H3B 0.9600 .
C3 H3C 0.9600 .
C4 H4A 0.9600 .
C4 H4B 0.9600 .
C4 H4C 0.9600 .
C5 H5A 0.9600 .
C5 H5B 0.9600 .
C5 H5C 0.9600 .
C6 O3 1.235(9) .
C6 O4 1.226(9) .
C6 C7 1.530(11) .
C7 C8 1.41(2) .
C7 C9 1.459(19) .
C7 C10 1.56(2) .
C8 H8A 0.9600 .
C8 H8B 0.9600 .
C8 H8C 0.9600 .
C9 H9A 0.9600 .
C9 H9B 0.9600 .
C9 H9C 0.9600 .
C10 H10A 0.9600 .
C10 H10B 0.9600 .
C10 H10C 0.9600 .
C11 O6 1.211(7) .
C11 O5 1.241(7) .
C11 C12 1.512(7) .
C12 C15 1.457(13) .
C12 C14 1.478(14) .
C12 C13 1.491(11) .
C13 H13A 0.9600 .
C13 H13B 0.9600 .
C13 H13C 0.9600 .
C14 H14A 0.9600 .
C14 H14B 0.9600 .
C14 H14C 0.9600 .
C15 H15A 0.9600 .
C15 H15B 0.9600 .
C15 H15C 0.9600 .
C16 O7 1.227(11) .
C16 O8 1.242(9) .
C16 C17 1.579(13) .
C17 C20 1.36(3) .
C17 C18 1.59(3) .
C17 C19 1.62(2) .
C18 H18A 0.9600 .
C18 H18B 0.9600 .
C18 H18C 0.9600 .
C19 H19A 0.9600 .
C19 H19B 0.9600 .
C19 H19C 0.9600 .
C20 H20A 0.9600 .
C20 H20B 0.9600 .
C20 H20C 0.9600 .
C21 O10 1.228(7) .
C21 O9 1.238(7) .
C21 C22 1.527(7) .
C22 C23 1.505(10) .
C22 C25 1.522(10) .
C22 C24 1.537(11) .
C23 H23A 0.9600 .
C23 H23B 0.9600 .
C23 H23C 0.9600 .
C24 H24A 0.9600 .
C24 H24B 0.9600 .
C24 H24C 0.9600 .
C25 H25A 0.9600 .
C25 H25B 0.9600 .
C25 H25C 0.9600 .
C26 O11 1.252(8) .
C26 O12 1.249(8) .
C26 C27 1.518(10) .
C27 C30 1.446(16) .
C27 C29 1.52(2) .
C27 C28 1.63(3) .
C28 H28A 0.9600 .
C28 H28B 0.9600 .
C28 H28C 0.9600 .
C29 H29A 0.9600 .
C29 H29B 0.9600 .
C29 H29C 0.9600 .
C30 H30A 0.9600 .
C30 H30B 0.9600 .
C30 H30C 0.9600 .
C31 O14 1.223(7) .
C31 O13 1.257(7) .
C31 C32 1.543(9) .
C32 C33 1.450(16) .
C32 C35 1.498(11) .
C32 C34 1.540(14) .
C33 H33A 0.9600 .
C33 H33B 0.9600 .
C33 H33C 0.9600 .
C34 H34A 0.9600 .
C34 H34B 0.9600 .
C34 H34C 0.9600 .
C35 H35A 0.9600 .
C35 H35B 0.9600 .
C35 H35C 0.9600 .
C36 O16 1.250(9) .
C36 O15 1.261(8) .
C36 C37 1.516(13) .
C37 C38 1.343(16) .
C37 C42 1.348(19) .
C38 C39 1.55(3) .
C38 H38 0.9300 .
C39 N40 1.30(4) .
C39 H39 0.9300 .
C41 N40 1.25(2) .
C41 C42 1.355(17) .
C41 H41 0.9300 .
C42 H42 0.9300 .
C51 C52 1.436(17) .
C51 H51A 0.9600 .
C51 H51B 0.9600 .
C51 H51C 0.9600 .
C52 C53 1.405(16) .
C52 H52A 0.9700 .
C52 H52B 0.9700 .
C53 N54 1.335(11) .
C53 H53A 0.9700 .
C53 H53B 0.9700 .
Cr1 F1 1.914(3) 7_665
Cr1 F1 1.914(3) .
Cr1 O3 1.910(6) 7_665
Cr1 O3 1.910(6) .
Cr1 O1 1.955(4) .
Cr1 O1 1.955(4) 7_665
Cr2 F1 1.909(3) .
Cr2 F2 1.910(3) .
Cr2 O7 1.915(6) .
Cr2 O2 1.932(4) .
Cr2 O5 1.940(5) .
Cr2 O4 1.977(6) .
Cr3 F3 1.907(3) .
Cr3 F2 1.927(3) .
Cr3 O11 1.923(5) .
Cr3 O9 1.944(4) .
Cr3 O8 1.947(5) .
Cr3 O6 1.970(4) .
Cr4 F4 1.883(3) .
Cr4 O13 1.922(4) .
Cr4 O15 1.950(4) .
Cr4 F3 1.953(3) .
Cr4 O12 1.972(5) .
Cr4 O10 1.974(4) .
F4 Ni1 2.029(3) .
N54 C53 1.335(11) 7_665
N54 H54A 0.9000 .
N54 H54B 0.9000 .
Ni1 O14 1.984(4) 7_665
Ni1 O14 1.985(4) .
Ni1 F4 2.029(3) 7_665
Ni1 O16 2.026(6) 7_665
Ni1 O16 2.026(6) .

loop_
_geom_torsion_atom_site_label_1
_geom_torsion_atom_site_label_2
_geom_torsion_atom_site_label_3
_geom_torsion_atom_site_label_4
_geom_torsion
_geom_torsion_site_symmetry_1
_geom_torsion_site_symmetry_4
O2 C1 C2 C3 -146.2(13) . .
O1 C1 C2 C3 31.6(14) . .
O2 C1 C2 C5 -27.3(13) . .
O1 C1 C2 C5 150.5(11) . .
O2 C1 C2 C4 89.3(13) . .
O1 C1 C2 C4 -92.9(13) . .
O3 C6 C7 C8 -151.1(12) . .
O4 C6 C7 C8 31.9(15) . .
O3 C6 C7 C9 81(2) . .
O4 C6 C7 C9 -96(2) . .
O3 C6 C7 C10 -37.6(14) . .
O4 C6 C7 C10 145.4(12) . .
O6 C11 C12 C15 -14.8(13) . .
O5 C11 C12 C15 166.1(10) . .
O6 C11 C12 C14 94.6(10) . .
O5 C11 C12 C14 -84.5(10) . .
O6 C11 C12 C13 -150.7(9) . .
O5 C11 C12 C13 30.2(12) . .
O7 C16 C17 C20 171(2) . .
O8 C16 C17 C20 -11(2) . .
O7 C16 C17 C18 37.7(16) . .
O8 C16 C17 C18 -144.6(13) . .
O7 C16 C17 C19 -58.1(12) . .
O8 C16 C17 C19 119.6(11) . .
O10 C21 C22 C23 -96.0(7) . .
O9 C21 C22 C23 84.3(8) . .
O10 C21 C22 C25 145.4(7) . .
O9 C21 C22 C25 -34.3(9) . .
O10 C21 C22 C24 21.5(9) . .
O9 C21 C22 C24 -158.3(7) . .
O11 C26 C27 C30 -28.1(14) . .
O12 C26 C27 C30 156.6(10) . .
O11 C26 C27 C29 97.6(17) . .
O12 C26 C27 C29 -77.7(17) . .
O11 C26 C27 C28 -156.3(12) . .
O12 C26 C27 C28 28.3(16) . .
O14 C31 C32 C33 96.6(12) . .
O13 C31 C32 C33 -81.7(13) . .
O14 C31 C32 C35 -19.9(12) . .
O13 C31 C32 C35 161.8(8) . .
O14 C31 C32 C34 -138.8(10) . .
O13 C31 C32 C34 42.9(12) . .
O16 C36 C37 C38 1.2(11) . .
O15 C36 C37 C38 -179.3(8) . .
O16 C36 C37 C42 -176.6(7) . .
O15 C36 C37 C42 2.8(10) . .
C42 C37 C38 C39 4.2(18) . .
C36 C37 C38 C39 -173.8(13) . .
C37 C38 C39 N40 -5(3) . .
C38 C37 C42 C41 -1.4(15) . .
C36 C37 C42 C41 176.5(9) . .
N40 C41 C42 C37 -0.1(19) . .
C51 C52 C53 N54 173.1(16) . .
F2 Cr2 F1 Cr1 -140.22(17) . .
O7 Cr2 F1 Cr1 128.4(2) . .
O2 Cr2 F1 Cr1 40.2(3) . .
O5 Cr2 F1 Cr1 9(12) . .
O4 Cr2 F1 Cr1 -50.0(2) . .
F1 Cr1 F1 Cr2 138.3(2) 7_665 .
O3 Cr1 F1 Cr2 -130.3(2) 7_665 .
O3 Cr1 F1 Cr2 48.1(2) . .
O1 Cr1 F1 Cr2 -43.5(3) . .
O1 Cr1 F1 Cr2 24(7) 7_665 .
F1 Cr2 F2 Cr3 -133.58(18) . .
O7 Cr2 F2 Cr3 -43.6(3) . .
O2 Cr2 F2 Cr3 36(9) . .
O5 Cr2 F2 Cr3 47.1(3) . .
O4 Cr2 F2 Cr3 136.9(2) . .
F3 Cr3 F2 Cr2 138.96(18) . .
O11 Cr3 F2 Cr2 -128.0(2) . .
O9 Cr3 F2 Cr2 70(6) . .
O8 Cr3 F2 Cr2 49.8(2) . .
O6 Cr3 F2 Cr2 -40.3(3) . .
F2 Cr3 F3 Cr4 134.60(19) . .
O11 Cr3 F3 Cr4 44.8(2) . .
O9 Cr3 F3 Cr4 -46.9(3) . .
O8 Cr3 F3 Cr4 -134.7(2) . .
O6 Cr3 F3 Cr4 -145(15) . .
F4 Cr4 F3 Cr3 -140.23(19) . .
O13 Cr4 F3 Cr3 -29(3) . .
O15 Cr4 F3 Cr3 128.1(2) . .
O12 Cr4 F3 Cr3 -50.4(2) . .
O10 Cr4 F3 Cr3 40.3(2) . .
O13 Cr4 F4 Ni1 44.5(2) . .
O15 Cr4 F4 Ni1 -52.5(2) . .
F3 Cr4 F4 Ni1 -139.03(19) . .
O12 Cr4 F4 Ni1 132.0(2) . .
O10 Cr4 F4 Ni1 -122(7) . .
C42 C41 N40 C39 -2(4) . .
C38 C39 N40 C41 4(4) . .
C52 C53 N54 C53 178.4(17) . 7_665
Cr4 F4 Ni1 O14 70(3) . 7_665
Cr4 F4 Ni1 O14 -42.4(3) . .
Cr4 F4 Ni1 F4 141.0(2) . 7_665
Cr4 F4 Ni1 O16 -131.3(2) . 7_665
Cr4 F4 Ni1 O16 55.8(2) . .
O2 C1 O1 Cr1 -9.4(15) . .
C2 C1 O1 Cr1 172.9(7) . .
F1 Cr1 O1 C1 142(6) 7_665 .
F1 Cr1 O1 C1 27.9(10) . .
O3 Cr1 O1 C1 118.0(10) 7_665 .
O3 Cr1 O1 C1 -63.5(10) . .
O1 Cr1 O1 C1 -150.3(12) 7_665 .
O1 C1 O2 Cr2 2.1(17) . .
C2 C1 O2 Cr2 180(100) . .
F1 Cr2 O2 C1 -16.8(12) . .
F2 Cr2 O2 C1 173(100) . .
O7 Cr2 O2 C1 -106.7(12) . .
O5 Cr2 O2 C1 162.4(12) . .
O4 Cr2 O2 C1 72.7(11) . .
O4 C6 O3 Cr1 3.1(12) . .
C7 C6 O3 Cr1 -173.6(7) . .
F1 Cr1 O3 C6 -109.9(8) 7_665 .
F1 Cr1 O3 C6 -20.8(8) . .
O3 Cr1 O3 C6 114.6(8) 7_665 .
O1 Cr1 O3 C6 70.9(8) . .
O1 Cr1 O3 C6 158.4(8) 7_665 .
O3 C6 O4 Cr2 -8.4(11) . .
C7 C6 O4 Cr2 168.2(6) . .
F1 Cr2 O4 C6 28.9(7) . .
F2 Cr2 O4 C6 119.0(7) . .
O7 Cr2 O4 C6 -43(10) . .
O2 Cr2 O4 C6 -63.3(7) . .
O5 Cr2 O4 C6 -149.9(7) . .
O6 C11 O5 Cr2 8.4(14) . .
C12 C11 O5 Cr2 -172.6(7) . .
F1 Cr2 O5 C11 179(100) . .
F2 Cr2 O5 C11 -32.4(10) . .
O7 Cr2 O5 C11 59.0(10) . .
O2 Cr2 O5 C11 147.2(10) . .
O4 Cr2 O5 C11 -122.6(10) . .
O5 C11 O6 Cr3 7.3(13) . .
C12 C11 O6 Cr3 -171.7(6) . .
F3 Cr3 O6 C11 -72(16) . .
F2 Cr3 O6 C11 8.6(8) . .
O11 Cr3 O6 C11 98.5(8) . .
O9 Cr3 O6 C11 -169.9(8) . .
O8 Cr3 O6 C11 -82.0(8) . .
O8 C16 O7 Cr2 7.0(14) . .
C17 C16 O7 Cr2 -175.5(7) . .
F1 Cr2 O7 C16 101.2(9) . .
F2 Cr2 O7 C16 11.2(9) . .
O2 Cr2 O7 C16 -166.5(9) . .
O5 Cr2 O7 C16 -79.9(9) . .
O4 Cr2 O7 C16 173(100) . .
O7 C16 O8 Cr3 6.3(12) . .
C17 C16 O8 Cr3 -171.3(6) . .
F3 Cr3 O8 C16 -118.0(7) . .
F2 Cr3 O8 C16 -30.7(7) . .
O11 Cr3 O8 C16 75(5) . .
O9 Cr3 O8 C16 149.8(7) . .
O6 Cr3 O8 C16 61.8(7) . .
O10 C21 O9 Cr3 -4.7(11) . .
C22 C21 O9 Cr3 175.0(5) . .
F3 Cr3 O9 C21 29.5(7) . .
F2 Cr3 O9 C21 98(6) . .
O11 Cr3 O9 C21 -63.6(7) . .
O8 Cr3 O9 C21 118.5(7) . .
O6 Cr3 O9 C21 -151.3(7) . .
O9 C21 O10 Cr4 -9.1(11) . .
C22 C21 O10 Cr4 171.2(4) . .
F4 Cr4 O10 C21 -26(8) . .
O13 Cr4 O10 C21 168.2(7) . .
O15 Cr4 O10 C21 -94.9(6) . .
F3 Cr4 O10 C21 -8.3(6) . .
O12 Cr4 O10 C21 80.6(7) . .
O12 C26 O11 Cr3 -3.2(11) . .
C27 C26 O11 Cr3 -178.0(7) . .
F3 Cr3 O11 C26 -13.1(6) . .
F2 Cr3 O11 C26 -100.4(6) . .
O9 Cr3 O11 C26 79.1(6) . .
O8 Cr3 O11 C26 154(5) . .
O6 Cr3 O11 C26 167.0(6) . .
O11 C26 O12 Cr4 -10.6(11) . .
C27 C26 O12 Cr4 164.3(7) . .
F4 Cr4 O12 C26 119.9(7) . .
O13 Cr4 O12 C26 -145.6(7) . .
O15 Cr4 O12 C26 14(3) . .
F3 Cr4 O12 C26 33.1(7) . .
O10 Cr4 O12 C26 -58.5(7) . .
O14 C31 O13 Cr4 -14.7(13) . .
C32 C31 O13 Cr4 163.5(6) . .
F4 Cr4 O13 C31 -16.2(8) . .
O15 Cr4 O13 C31 75.8(8) . .
F3 Cr4 O13 C31 -127(2) . .
O12 Cr4 O13 C31 -105.8(8) . .
O10 Cr4 O13 C31 163.4(8) . .
O13 C31 O14 Ni1 17.9(14) . .
C32 C31 O14 Ni1 -160.2(7) . .
O14 Ni1 O14 C31 -167.0(11) 7_665 .
F4 Ni1 O14 C31 9.7(9) . .
F4 Ni1 O14 C31 80(3) 7_665 .
O16 Ni1 O14 C31 94.8(9) 7_665 .
O16 Ni1 O14 C31 -78.0(9) . .
O16 C36 O15 Cr4 29.3(8) . .
C37 C36 O15 Cr4 -150.1(4) . .
F4 Cr4 O15 C36 7.6(5) . .
O13 Cr4 O15 C36 -87.1(5) . .
F3 Cr4 O15 C36 94.4(5) . .
O12 Cr4 O15 C36 114(2) . .
O10 Cr4 O15 C36 -173.9(5) . .
O15 C36 O16 Ni1 -20.7(9) . .
C37 C36 O16 Ni1 158.7(5) . .
O14 Ni1 O16 C36 162.6(6) 7_665 .
O14 Ni1 O16 C36 72.9(6) . .
F4 Ni1 O16 C36 -18.2(6) . .
F4 Ni1 O16 C36 -105.8(6) 7_665 .
O16 Ni1 O16 C36 -62.0(6) 7_665 .
